data_2019088
loop_
_publ_author_name
'Santiso-Quinones, Gustavo'
'Rodriguez-Lugo, Rafael E.'

_publ_section_title
;
 A mixed chloride/trifluoromethanesulfonate ligand species in a
 ruthenium(II) complex
;
_journal_coeditor_code SF3205
_journal_issue 8
_journal_name_full 'Acta Crystallographica Section C'
_journal_page_first 859
_journal_page_last 861
_journal_paper_doi 10.1107/S0108270113019057
_journal_volume 69
_journal_year 2013
_chemical_formula_iupac
;
[Ru (Cl)0.91 (C F3 S O3)0.09 (C6 H8 N2) (C15 H13 N) (C18 H15 P)]
C F3 S O3, 0.91C H2 Cl2
;
_chemical_formula_moiety 'C39.09 H36 Cl0.91 F0.26 N3 O0.26 P Ru S0.09 +, C F3 O3 S -, 0.91(C H2 Cl2)'
_chemical_formula_sum 'C41 H37.83 Cl2.74 F3.26 N3 O3.26 P Ru S1.09'
_chemical_formula_weight 950.79
_chemical_name_systematic
;[2-(Aminomethyl)pyridine-\k^2^<i>N</i>,<i>N</i>'][chlorido/trifluoromethanesulfonato(0.91/0.09)][(10,11-\h)-5<i>H</i>-dibenzo[<i>a</i>,<i>d</i>]cyclohepten-5-amine-\k<i>N</i>](triphenylphosphane-\k<i>P</i>)ruthenium(II)
trifluoromethanesulfonate dichloromethane 0.91-solvate,
;
_space_group_IT_number 14
_symmetry_cell_setting monoclinic
_symmetry_space_group_name_Hall '-P 2ybc'
_symmetry_space_group_name_H-M 'P 1 21/c 1'
_atom_sites_solution_hydrogens geom
_atom_sites_solution_primary direct
_atom_sites_solution_secondary difmap
_audit_creation_method SHELXL-97
_cell_angle_alpha 90.00
_cell_angle_beta 94.019(4)
_cell_angle_gamma 90.00
_cell_formula_units_Z 4
_cell_length_a 14.374(3)
_cell_length_b 15.875(3)
_cell_length_c 17.235(3)
_cell_measurement_reflns_used 6919
_cell_measurement_temperature 100(2)
_cell_measurement_theta_max 25.03
_cell_measurement_theta_min 2.30
_cell_volume 3923.1(13)
_computing_cell_refinement 'SAINT (Bruker, 2012)'
_computing_data_collection 'APEX2 (Bruker, 2012)'
_computing_data_reduction 'SAINT (Bruker, 2012)'
_computing_molecular_graphics 'SHELXTL (Sheldrick, 2008)'
_computing_publication_material 'SHELXTL (Sheldrick, 2008)'
_computing_structure_refinement 'SHELXL97 (Sheldrick, 2008)'
_computing_structure_solution 'SHELXS97 (Sheldrick, 2008)'
_diffrn_ambient_temperature 100(2)
_diffrn_measured_fraction_theta_full 0.999
_diffrn_measured_fraction_theta_max 0.999
_diffrn_measurement_device_type 'Bruker APEXII CCD'
_diffrn_measurement_method '\f and \w scans'
_diffrn_radiation_monochromator graphite
_diffrn_radiation_source 'fine-focus sealed tube'
_diffrn_radiation_type MoK\a
_diffrn_radiation_wavelength 0.71073
_diffrn_reflns_av_R_equivalents 0.0460
_diffrn_reflns_av_sigmaI/netI 0.0390
_diffrn_reflns_limit_h_max 17
_diffrn_reflns_limit_h_min -14
_diffrn_reflns_limit_k_max 18
_diffrn_reflns_limit_k_min -18
_diffrn_reflns_limit_l_max 20
_diffrn_reflns_limit_l_min -20
_diffrn_reflns_number 37064
_diffrn_reflns_theta_full 25.03
_diffrn_reflns_theta_max 25.03
_diffrn_reflns_theta_min 1.75
_exptl_absorpt_coefficient_mu 0.746
_exptl_absorpt_correction_T_max 0.9852
_exptl_absorpt_correction_T_min 0.8072
_exptl_absorpt_correction_type empirical
_exptl_absorpt_process_details '(SADABS; Bruker, 2012)'
_exptl_crystal_colour 'light yellow'
_exptl_crystal_density_diffrn 1.610
_exptl_crystal_density_method 'not measured'
_exptl_crystal_description platelet
_exptl_crystal_F_000 1933
_exptl_crystal_size_max 0.30
_exptl_crystal_size_mid 0.15
_exptl_crystal_size_min 0.02
_refine_diff_density_max 0.914
_refine_diff_density_min -0.599
_refine_ls_extinction_method none
_refine_ls_goodness_of_fit_ref 1.028
_refine_ls_hydrogen_treatment mixed
_refine_ls_matrix_type full
_refine_ls_number_parameters 633
_refine_ls_number_reflns 6919
_refine_ls_number_restraints 19
_refine_ls_restrained_S_all 1.026
_refine_ls_R_factor_all 0.0521
_refine_ls_R_factor_gt 0.0342
_refine_ls_shift/su_max 0.001
_refine_ls_shift/su_mean 0.000
_refine_ls_structure_factor_coef Fsqd
_refine_ls_weighting_details 'calc w=1/[\s^2^(Fo^2^)+(0.0348P)^2^+4.7300P] where P=(Fo^2^+2Fc^2^)/3'
_refine_ls_weighting_scheme calc
_refine_ls_wR_factor_gt 0.0746
_refine_ls_wR_factor_ref 0.0816
_reflns_number_gt 5507
_reflns_number_total 6919
_reflns_threshold_expression I>2sigma(I)
_cod_data_source_file sf3205.cif
_cod_data_source_block I
_cod_original_cell_volume 3923.1(12)
_cod_original_sg_symbol_H-M 'P 21/c'
_cod_database_code 2019088
_cod_database_fobs_code 2019088

loop_
_symmetry_equiv_pos_as_xyz
'x, y, z'
'-x, y+1/2, -z+1/2'
'-x, -y, -z'
'x, -y-1/2, z-1/2'

loop_
_atom_site_type_symbol
_atom_site_label
_atom_site_fract_x
_atom_site_fract_y
_atom_site_fract_z
_atom_site_U_iso_or_equiv
_atom_site_adp_type
_atom_site_calc_flag
_atom_site_refinement_flags
_atom_site_occupancy
_atom_site_symmetry_multiplicity
_atom_site_disorder_assembly
_atom_site_disorder_group
S S1A 0.40041(6) 0.50336(5) 0.86059(4) 0.02054(18) Uani d D 1 1 . .
O O1A 0.38103(17) 0.41953(13) 0.83163(13) 0.0285(5) Uani d D 1 1 . .
O O1B 0.40893(18) 0.50907(16) 0.94324(13) 0.0379(6) Uani d D 1 1 . .
O O1C 0.46730(16) 0.54959(13) 0.81939(13) 0.0284(5) Uani d D 1 1 . .
C C1A 0.2919(2) 0.5577(2) 0.8339(2) 0.0307(8) Uani d D 1 1 . .
F F1A 0.22144(14) 0.52617(13) 0.87042(12) 0.0391(5) Uani d D 1 1 . .
F F1B 0.29907(16) 0.63922(12) 0.85265(16) 0.0584(7) Uani d D 1 1 . .
F F1C 0.27027(15) 0.55322(15) 0.75829(13) 0.0505(6) Uani d D 1 1 . .
Ru Ru1 0.295976(18) 0.303490(15) 0.388544(14) 0.01672(8) Uani d . 1 1 . .
Cl Cl1 0.21086(7) 0.32630(5) 0.50401(7) 0.0217(2) Uani d P 0.914(2) 1 A 1
S S2A 0.1827(9) 0.3147(6) 0.5465(8) 0.036(3) Uani d PD 0.086(2) 1 A 2
O O2A 0.190(2) 0.3297(18) 0.4640(12) 0.038(6) Uiso d PD 0.086(2) 1 A 2
O O2B 0.2028(18) 0.3883(13) 0.5919(14) 0.038(6) Uiso d PD 0.086(2) 1 A 2
O O2C 0.2188(18) 0.2353(12) 0.5735(15) 0.040(8) Uiso d PD 0.086(2) 1 A 2
C C2A 0.0575(13) 0.3035(16) 0.5538(15) 0.041(11) Uiso d PD 0.086(2) 1 A 2
F F2A 0.019(2) 0.2411(18) 0.5114(17) 0.077(7) Uiso d PD 0.086(2) 1 A 2
F F2B 0.044(2) 0.282(2) 0.6275(15) 0.077(7) Uiso d PD 0.086(2) 1 A 2
F F2C 0.0108(19) 0.3733(16) 0.5357(18) 0.077(7) Uiso d PD 0.086(2) 1 A 2
N N1 0.3605(2) 0.20328(17) 0.45604(17) 0.0209(6) Uani d . 1 1 A .
N N2 0.34610(17) 0.25516(15) 0.28486(14) 0.0185(6) Uani d . 1 1 A .
H H2A 0.3752 0.2978 0.2597 0.022 Uiso calc R 1 1 . .
H H2B 0.3898 0.2142 0.2974 0.022 Uiso calc R 1 1 . .
N N3 0.19411(18) 0.21017(15) 0.35030(16) 0.0221(6) Uani d . 1 1 A .
P P1 0.21054(6) 0.41371(5) 0.32907(5) 0.01756(18) Uani d . 1 1 A .
C C1 0.4563(2) 0.21272(18) 0.49473(17) 0.0180(7) Uani d . 1 1 . .
H H1 0.4738 0.1587 0.5217 0.022 Uiso calc R 1 1 A .
C C2 0.4592(2) 0.28222(18) 0.55465(18) 0.0191(7) Uani d . 1 1 A .
C C3 0.4299(2) 0.36354(19) 0.53325(18) 0.0196(7) Uani d . 1 1 . .
C C4 0.3972(2) 0.38813(19) 0.45401(18) 0.0191(7) Uani d . 1 1 A .
C C5 0.4365(2) 0.36026(19) 0.38720(18) 0.0185(7) Uani d . 1 1 A .
C C6 0.5154(2) 0.30079(19) 0.38592(16) 0.0175(6) Uani d . 1 1 . .
C C7 0.5260(2) 0.22997(18) 0.43529(17) 0.0178(7) Uani d . 1 1 A .
C C8 0.4367(2) 0.4272(2) 0.58989(19) 0.0225(7) Uani d . 1 1 A .
C C9 0.4737(2) 0.4115(2) 0.66425(19) 0.0229(7) Uani d . 1 1 . .
C C10 0.5033(2) 0.3312(2) 0.68424(18) 0.0232(7) Uani d . 1 1 A .
H H10 0.5294 0.3200 0.7354 0.028 Uiso calc R 1 1 . .
C C11 0.4951(2) 0.2668(2) 0.62993(18) 0.0212(7) Uani d . 1 1 . .
C C12 0.5843(2) 0.3171(2) 0.33549(18) 0.0204(7) Uani d . 1 1 A .
C C13 0.6629(2) 0.2665(2) 0.33391(18) 0.0239(7) Uani d . 1 1 . .
H H13 0.7104 0.2800 0.3004 0.029 Uiso calc R 1 1 A .
C C14 0.6717(2) 0.1962(2) 0.38131(18) 0.0242(7) Uani d . 1 1 A .
H H14 0.7247 0.1606 0.3797 0.029 Uiso calc R 1 1 . .
C C15 0.6032(2) 0.1782(2) 0.43093(18) 0.0214(7) Uani d . 1 1 . .
C C16 0.2721(2) 0.2192(2) 0.2317(2) 0.0226(7) Uani d . 1 1 . .
C C17 0.1999(2) 0.18044(18) 0.2775(2) 0.0240(7) Uani d . 1 1 A .
C C18 0.1396(3) 0.1194(2) 0.2458(2) 0.0311(8) Uani d . 1 1 . .
C C19 0.0718(3) 0.0878(2) 0.2901(3) 0.0393(10) Uani d . 1 1 A .
C C20 0.0668(3) 0.1160(2) 0.3648(2) 0.0377(9) Uani d . 1 1 . .
H H20 0.0210 0.0940 0.3964 0.045 Uiso calc R 1 1 A .
C C21 0.1288(2) 0.1764(2) 0.3938(2) 0.0297(8) Uani d . 1 1 A .
H H21 0.1255 0.1950 0.4459 0.036 Uiso calc R 1 1 . .
C C22 0.0842(2) 0.40524(19) 0.33985(18) 0.0218(7) Uani d . 1 1 . .
C C23 0.0373(2) 0.4623(2) 0.3848(2) 0.0268(8) Uani d . 1 1 A .
C C24 -0.0572(3) 0.4534(2) 0.3935(2) 0.0321(9) Uani d . 1 1 . .
C C25 -0.1061(3) 0.3884(3) 0.3574(2) 0.0344(9) Uani d . 1 1 A .
C C26 -0.0617(2) 0.3312(2) 0.3127(2) 0.0342(9) Uani d . 1 1 . .
H H26 -0.0958 0.2866 0.2874 0.041 Uiso calc R 1 1 A .
C C27 0.0335(2) 0.3393(2) 0.3046(2) 0.0281(8) Uani d . 1 1 A .
C C28 0.2352(2) 0.52026(18) 0.36621(17) 0.0176(7) Uani d . 1 1 . .
C C29 0.2453(2) 0.5884(2) 0.31748(19) 0.0264(8) Uani d . 1 1 A .
H H29 0.2387 0.5809 0.2627 0.032 Uiso calc R 1 1 . .
C C30 0.2650(3) 0.6676(2) 0.3484(2) 0.0338(9) Uani d . 1 1 . .
C C31 0.2759(3) 0.6794(2) 0.4268(2) 0.0297(8) Uani d . 1 1 A .
C C32 0.2654(2) 0.6129(2) 0.47650(19) 0.0284(8) Uani d . 1 1 . .
H H32 0.2729 0.6210 0.5312 0.034 Uiso calc R 1 1 A .
C C33 0.2437(2) 0.5341(2) 0.44621(19) 0.0241(7) Uani d . 1 1 A .
C C34 0.2170(2) 0.42930(18) 0.22363(17) 0.0187(7) Uani d . 1 1 . .
C C35 0.1394(3) 0.4336(2) 0.1710(2) 0.0267(8) Uani d . 1 1 A .
C C36 0.1491(3) 0.4468(2) 0.0933(2) 0.0327(9) Uani d . 1 1 . .
C C37 0.2365(3) 0.4572(2) 0.0655(2) 0.0297(8) Uani d . 1 1 A .
C C38 0.3148(2) 0.45337(19) 0.11721(18) 0.0239(7) Uani d . 1 1 . .
H H38 0.3752 0.4602 0.0989 0.029 Uiso calc R 1 1 A .
C C39 0.3050(2) 0.43958(18) 0.19505(18) 0.0211(7) Uani d . 1 1 A .
H H39 0.3590 0.4370 0.2300 0.025 Uiso calc R 1 1 . .
Cl Cl3 -0.09367(10) 0.16483(10) 0.51644(11) 0.0837(6) Uani d P 0.914(2) 1 A 1
Cl Cl4 -0.01010(11) 0.28812(11) 0.62236(8) 0.0703(5) Uani d P 0.914(2) 1 A 1
C C50 -0.0482(3) 0.2672(3) 0.5272(3) 0.0442(11) Uani d P 0.914(2) 1 A 1
H H50A 0.0046 0.2737 0.4937 0.053 Uiso calc PR 0.914(2) 1 A 1
H H50B -0.0969 0.3085 0.5099 0.053 Uiso calc PR 0.914(2) 1 A 1
H H1A 0.323(3) 0.194(2) 0.492(2) 0.030(10) Uiso d . 1 1 . .
H H1B 0.360(2) 0.160(2) 0.426(2) 0.031(10) Uiso d . 1 1 . .
H H4 0.373(2) 0.444(2) 0.4507(17) 0.017(8) Uiso d . 1 1 . .
H H5 0.432(2) 0.3958(19) 0.3446(17) 0.016(8) Uiso d . 1 1 . .
H H8 0.419(2) 0.479(2) 0.5771(17) 0.015(8) Uiso d . 1 1 . .
H H9 0.479(2) 0.456(2) 0.7017(18) 0.022(9) Uiso d . 1 1 . .
H H11 0.514(2) 0.213(2) 0.6447(17) 0.015(8) Uiso d . 1 1 . .
H H12 0.583(2) 0.361(2) 0.3041(18) 0.019(9) Uiso d . 1 1 . .
H H15 0.608(2) 0.131(2) 0.4639(18) 0.020(8) Uiso d . 1 1 . .
H H16A 0.300(2) 0.182(2) 0.1965(18) 0.019(8) Uiso d . 1 1 . .
H H16B 0.242(2) 0.264(2) 0.1990(19) 0.029(9) Uiso d . 1 1 . .
H H18 0.149(2) 0.103(2) 0.194(2) 0.034(10) Uiso d . 1 1 . .
H H19 0.029(3) 0.048(3) 0.274(2) 0.052(12) Uiso d . 1 1 . .
H H23 0.069(2) 0.508(2) 0.4062(19) 0.025(9) Uiso d . 1 1 . .
H H24 -0.089(3) 0.490(2) 0.423(2) 0.037(11) Uiso d . 1 1 . .
H H25 -0.170(3) 0.383(2) 0.361(2) 0.039(11) Uiso d . 1 1 . .
H H27 0.057(2) 0.305(2) 0.2712(19) 0.024(9) Uiso d . 1 1 . .
H H30 0.269(3) 0.712(3) 0.315(2) 0.053(13) Uiso d . 1 1 . .
H H31 0.286(2) 0.733(2) 0.4452(19) 0.029(9) Uiso d . 1 1 . .
H H33 0.236(2) 0.488(2) 0.4800(19) 0.031(10) Uiso d . 1 1 . .
H H35 0.083(2) 0.427(2) 0.1878(18) 0.021(9) Uiso d . 1 1 . .
H H36 0.099(3) 0.450(2) 0.059(2) 0.032(10) Uiso d . 1 1 . .
H H37 0.242(2) 0.469(2) 0.014(2) 0.023(9) Uiso d . 1 1 . .

loop_
_atom_site_aniso_label
_atom_site_aniso_U_11
_atom_site_aniso_U_22
_atom_site_aniso_U_33
_atom_site_aniso_U_12
_atom_site_aniso_U_13
_atom_site_aniso_U_23
S1A 0.0245(5) 0.0140(4) 0.0229(4) 0.0002(3) 0.0002(3) -0.0005(3)
O1A 0.0369(15) 0.0135(11) 0.0359(13) -0.0021(10) 0.0083(11) -0.0033(10)
O1B 0.0441(17) 0.0441(16) 0.0249(13) -0.0019(12) -0.0020(12) -0.0052(11)
O1C 0.0249(13) 0.0196(12) 0.0413(14) -0.0041(10) 0.0061(11) -0.0010(10)
C1A 0.026(2) 0.0225(19) 0.044(2) -0.0001(15) 0.0037(17) 0.0082(15)
F1A 0.0262(12) 0.0365(12) 0.0557(14) -0.0011(9) 0.0106(10) 0.0091(10)
F1B 0.0461(15) 0.0149(11) 0.116(2) 0.0073(10) 0.0177(14) 0.0046(12)
F1C 0.0354(13) 0.0697(16) 0.0442(14) -0.0091(12) -0.0130(11) 0.0314(12)
Ru1 0.01643(14) 0.01125(13) 0.02268(14) 0.00005(10) 0.00274(10) 0.00178(10)
Cl1 0.0234(5) 0.0205(5) 0.0218(6) 0.0007(4) 0.0061(4) 0.0029(4)
S2A 0.056(9) 0.023(6) 0.031(7) 0.017(5) 0.002(6) 0.002(5)
N1 0.0236(16) 0.0145(14) 0.0250(15) -0.0015(12) 0.0047(13) 0.0016(12)
N2 0.0175(15) 0.0138(13) 0.0240(14) 0.0006(10) 0.0002(11) -0.0001(10)
N3 0.0150(14) 0.0150(14) 0.0359(16) 0.0005(11) -0.0003(12) 0.0042(11)
P1 0.0162(4) 0.0126(4) 0.0239(4) 0.0006(3) 0.0020(3) 0.0008(3)
C1 0.0195(17) 0.0105(15) 0.0242(16) 0.0020(12) 0.0021(13) 0.0041(12)
C2 0.0159(17) 0.0168(16) 0.0253(17) 0.0004(12) 0.0057(13) 0.0010(12)
C3 0.0190(17) 0.0155(16) 0.0245(17) -0.0009(13) 0.0034(13) 0.0016(13)
C4 0.0220(18) 0.0110(15) 0.0241(17) 0.0006(13) -0.0002(14) 0.0012(12)
C5 0.0216(18) 0.0120(15) 0.0216(17) -0.0072(13) -0.0021(13) 0.0053(13)
C6 0.0181(17) 0.0189(16) 0.0151(15) -0.0044(13) -0.0018(12) -0.0037(12)
C7 0.0207(18) 0.0152(15) 0.0172(16) -0.0011(13) -0.0001(13) -0.0025(12)
C8 0.0251(19) 0.0138(17) 0.0289(19) 0.0021(14) 0.0030(14) 0.0028(13)
C9 0.0239(19) 0.0221(18) 0.0232(17) -0.0024(14) 0.0047(14) -0.0029(14)
C10 0.0222(19) 0.0304(18) 0.0171(16) -0.0012(14) 0.0029(14) 0.0051(13)
C11 0.0206(18) 0.0191(17) 0.0244(18) 0.0038(14) 0.0046(14) 0.0050(14)
C12 0.0228(18) 0.0198(17) 0.0186(16) -0.0072(14) 0.0004(13) -0.0010(14)
C13 0.0194(18) 0.0310(18) 0.0215(17) -0.0064(15) 0.0025(14) -0.0069(14)
C14 0.0197(18) 0.0276(18) 0.0253(17) 0.0028(14) 0.0013(14) -0.0118(14)
C15 0.0243(19) 0.0189(17) 0.0207(16) 0.0020(14) 0.0008(14) -0.0007(13)
C16 0.0227(19) 0.0165(17) 0.0280(18) -0.0010(14) -0.0023(15) -0.0031(14)
C17 0.0195(18) 0.0121(16) 0.039(2) 0.0040(13) -0.0063(15) -0.0004(14)
C18 0.026(2) 0.0210(18) 0.046(2) -0.0033(15) -0.0038(17) -0.0020(16)
C19 0.030(2) 0.027(2) 0.060(3) -0.0103(17) -0.007(2) -0.0014(18)
C20 0.021(2) 0.026(2) 0.066(3) -0.0068(16) 0.0033(18) 0.0111(18)
C21 0.023(2) 0.0226(18) 0.044(2) 0.0024(14) 0.0042(16) 0.0071(15)
C22 0.0176(18) 0.0195(17) 0.0285(18) 0.0030(13) 0.0027(14) 0.0070(13)
C23 0.023(2) 0.0270(19) 0.0304(19) 0.0027(15) 0.0038(15) 0.0041(15)
C24 0.023(2) 0.043(2) 0.031(2) 0.0096(17) 0.0083(16) 0.0071(17)
C25 0.017(2) 0.047(2) 0.039(2) 0.0015(17) 0.0009(17) 0.0160(18)
C26 0.022(2) 0.034(2) 0.046(2) -0.0067(16) -0.0059(17) 0.0089(17)
C27 0.024(2) 0.0216(18) 0.038(2) 0.0003(15) -0.0031(16) 0.0051(16)
C28 0.0136(16) 0.0153(15) 0.0243(17) 0.0019(12) 0.0033(13) -0.0010(13)
C29 0.035(2) 0.0202(17) 0.0239(18) -0.0033(15) 0.0038(15) -0.0005(13)
C30 0.055(3) 0.0156(17) 0.032(2) -0.0067(16) 0.0116(18) 0.0019(15)
C31 0.034(2) 0.0201(19) 0.036(2) -0.0044(15) 0.0063(16) -0.0081(15)
C32 0.033(2) 0.0286(19) 0.0241(18) 0.0075(15) 0.0031(15) -0.0045(15)
C33 0.026(2) 0.0185(17) 0.0280(18) 0.0048(14) 0.0066(15) 0.0005(14)
C34 0.0226(18) 0.0098(15) 0.0239(17) 0.0046(13) 0.0027(14) 0.0008(12)
C35 0.023(2) 0.029(2) 0.029(2) 0.0055(15) 0.0033(16) -0.0017(15)
C36 0.028(2) 0.038(2) 0.031(2) 0.0071(17) -0.0048(18) -0.0006(16)
C37 0.042(2) 0.0272(19) 0.0201(19) 0.0054(16) 0.0023(16) 0.0013(14)
C38 0.0252(19) 0.0176(16) 0.0295(19) 0.0023(14) 0.0050(15) -0.0014(13)
C39 0.0222(18) 0.0140(16) 0.0270(18) 0.0020(13) 0.0007(14) -0.0005(13)
Cl3 0.0509(9) 0.0730(10) 0.1287(14) -0.0071(7) 0.0182(9) -0.0514(9)
Cl4 0.0626(10) 0.0958(12) 0.0512(8) -0.0110(9) -0.0062(7) -0.0104(7)
C50 0.041(3) 0.049(3) 0.043(3) 0.014(2) 0.007(2) 0.007(2)

loop_
_atom_type_symbol
_atom_type_description
_atom_type_scat_dispersion_real
_atom_type_scat_dispersion_imag
_atom_type_scat_source
C C 0.0033 0.0016 'International Tables Vol C Tables 4.2.6.8 and 6.1.1.4'
H H 0.0000 0.0000 'International Tables Vol C Tables 4.2.6.8 and 6.1.1.4'
N N 0.0061 0.0033 'International Tables Vol C Tables 4.2.6.8 and 6.1.1.4'
O O 0.0106 0.0060 'International Tables Vol C Tables 4.2.6.8 and 6.1.1.4'
F F 0.0171 0.0103 'International Tables Vol C Tables 4.2.6.8 and 6.1.1.4'
S S 0.1246 0.1234 'International Tables Vol C Tables 4.2.6.8 and 6.1.1.4'
Ru Ru -1.2594 0.8363 'International Tables Vol C Tables 4.2.6.8 and 6.1.1.4'
Cl Cl 0.1484 0.1585 'International Tables Vol C Tables 4.2.6.8 and 6.1.1.4'
P P 0.1023 0.0942 'International Tables Vol C Tables 4.2.6.8 and 6.1.1.4'

loop_
_geom_angle_atom_site_label_1
_geom_angle_atom_site_label_2
_geom_angle_atom_site_label_3
_geom_angle
_geom_angle_publ_flag
P1 Ru1 N1 171.71(9) y
P1 Ru1 N2 95.78(7) y
P1 Ru1 N3 93.19(7) y
P1 Ru1 ct1 96.58(7) y
N1 Ru1 N2 91.68(11) y
N1 Ru1 N3 85.10(10) y
N1 Ru1 ct1 86.30(10) y
N2 Ru1 N3 75.92(10) y
N2 Ru1 ct1 95.30(10) y
N3 Ru1 ct1 167.50(10) y
P1 Ru1 Cl1 88.19(3) y
P1 Ru1 O2A 75.1(7) y
N1 Ru1 Cl1 83.68(9) y
N1 Ru1 O2A 96.6(7) y
N2 Ru1 Cl1 164.57(7) y
N2 Ru1 O2A 153.3(8) y
N3 Ru1 Cl1 89.00(8) y
N3 Ru1 O2A 79.6(8) y
O1B S1A O1C 116.64(15) ?
O1B S1A O1A 113.96(15) ?
O1C S1A O1A 114.85(14) ?
O1B S1A C1A 103.64(16) ?
O1C S1A C1A 103.01(15) ?
O1A S1A C1A 102.09(15) ?
F1C C1A F1A 108.2(3) ?
F1C C1A F1B 107.5(3) ?
F1A C1A F1B 107.4(3) ?
F1C C1A S1A 111.4(3) ?
F1A C1A S1A 111.8(2) ?
F1B C1A S1A 110.5(2) ?
O2A Ru1 C5 128.6(8) ?
N2 Ru1 C5 76.93(11) ?
N1 Ru1 C5 86.98(11) ?
N3 Ru1 C5 151.44(11) ?
O2A Ru1 C4 92.5(8) ?
N2 Ru1 C4 113.39(11) ?
N1 Ru1 C4 86.00(11) ?
N3 Ru1 C4 167.32(11) ?
C5 Ru1 C4 36.46(11) ?
C5 Ru1 P1 98.20(8) ?
C4 Ru1 P1 94.32(8) ?
O2A Ru1 Cl1 16.7(7) ?
C5 Ru1 Cl1 117.33(8) ?
C4 Ru1 Cl1 81.05(9) ?
O2B S2A O2C 119.3(16) ?
O2B S2A O2A 112.2(16) ?
O2C S2A O2A 114.4(16) ?
O2B S2A C2A 101.9(14) ?
O2C S2A C2A 103.3(14) ?
O2A S2A C2A 102.9(14) ?
S2A O2A Ru1 132.5(18) ?
F2C C2A F2A 108(2) ?
F2C C2A F2B 109(2) ?
F2A C2A F2B 105(2) ?
F2C C2A S2A 112.9(18) ?
F2A C2A S2A 114.2(19) ?
F2B C2A S2A 107.5(19) ?
C1 N1 Ru1 121.19(19) ?
C1 N1 H1A 108(2) ?
Ru1 N1 H1A 105(2) ?
C1 N1 H1B 109(2) ?
Ru1 N1 H1B 106(2) ?
H1A N1 H1B 108(3) ?
C16 N2 Ru1 113.1(2) ?
C16 N2 H2A 109.0 ?
Ru1 N2 H2A 109.0 ?
C16 N2 H2B 109.0 ?
Ru1 N2 H2B 109.0 ?
H2A N2 H2B 107.8 ?
C17 N3 C21 117.9(3) ?
C17 N3 Ru1 116.1(2) ?
C21 N3 Ru1 125.9(2) ?
C28 P1 C34 101.44(13) ?
C28 P1 C22 101.51(14) ?
C34 P1 C22 103.14(14) ?
C28 P1 Ru1 117.09(10) ?
C34 P1 Ru1 118.21(10) ?
C22 P1 Ru1 113.14(10) ?
N1 C1 C7 110.5(2) ?
N1 C1 C2 111.0(3) ?
C7 C1 C2 110.2(2) ?
N1 C1 H1 108.4 ?
C7 C1 H1 108.4 ?
C2 C1 H1 108.4 ?
C11 C2 C3 119.7(3) ?
C11 C2 C1 120.2(3) ?
C3 C2 C1 120.0(3) ?
C2 C3 C8 118.4(3) ?
C2 C3 C4 124.2(3) ?
C8 C3 C4 117.3(3) ?
C5 C4 C3 124.4(3) ?
C5 C4 Ru1 71.16(17) ?
C3 C4 Ru1 117.8(2) ?
C5 C4 H4 114.6(18) ?
C3 C4 H4 113.3(18) ?
Ru1 C4 H4 107.6(18) ?
C4 C5 C6 124.9(3) ?
C4 C5 Ru1 72.38(18) ?
C6 C5 Ru1 116.3(2) ?
C4 C5 H5 116.9(19) ?
C6 C5 H5 113.0(19) ?
Ru1 C5 H5 104.0(19) ?
C12 C6 C7 118.4(3) ?
C12 C6 C5 118.2(3) ?
C7 C6 C5 123.4(3) ?
C15 C7 C6 119.5(3) ?
C15 C7 C1 120.1(3) ?
C6 C7 C1 120.4(3) ?
C9 C8 C3 121.4(3) ?
C9 C8 H8 119.1(19) ?
C3 C8 H8 119.5(19) ?
C8 C9 C10 119.5(3) ?
C8 C9 H9 120.5(19) ?
C10 C9 H9 120.0(19) ?
C9 C10 C11 120.2(3) ?
C9 C10 H10 119.9 ?
C11 C10 H10 119.9 ?
C2 C11 C10 120.8(3) ?
C2 C11 H11 120.2(19) ?
C10 C11 H11 119.0(19) ?
C6 C12 C13 121.4(3) ?
C6 C12 H12 123(2) ?
C13 C12 H12 116(2) ?
C14 C13 C12 119.8(3) ?
C14 C13 H13 120.1 ?
C12 C13 H13 120.1 ?
C15 C14 C13 119.5(3) ?
C15 C14 H14 120.2 ?
C13 C14 H14 120.2 ?
C14 C15 C7 121.3(3) ?
C14 C15 H15 120.7(19) ?
C7 C15 H15 118.0(19) ?
N2 C16 C17 109.5(3) ?
N2 C16 H16A 108.8(19) ?
C17 C16 H16A 115.1(19) ?
N2 C16 H16B 110.5(19) ?
C17 C16 H16B 108(2) ?
H16A C16 H16B 105(3) ?
N3 C17 C18 122.3(3) ?
N3 C17 C16 116.2(3) ?
C18 C17 C16 121.4(3) ?
C19 C18 C17 118.9(4) ?
C19 C18 H18 125(2) ?
C17 C18 H18 116(2) ?
C20 C19 C18 119.3(4) ?
C20 C19 H19 116(3) ?
C18 C19 H19 125(3) ?
C19 C20 C21 119.5(4) ?
C19 C20 H20 120.2 ?
C21 C20 H20 120.2 ?
N3 C21 C20 122.0(4) ?
N3 C21 H21 119.0 ?
C20 C21 H21 119.0 ?
C27 C22 C23 118.2(3) ?
C27 C22 P1 120.0(3) ?
C23 C22 P1 121.7(3) ?
C24 C23 C22 120.7(3) ?
C24 C23 H23 120(2) ?
C22 C23 H23 119(2) ?
C25 C24 C23 120.1(4) ?
C25 C24 H24 118(2) ?
C23 C24 H24 122(2) ?
C24 C25 C26 120.4(4) ?
C24 C25 H25 121(2) ?
C26 C25 H25 118(2) ?
C25 C26 C27 119.6(4) ?
C25 C26 H26 120.2 ?
C27 C26 H26 120.2 ?
C22 C27 C26 121.0(4) ?
C22 C27 H27 122(2) ?
C26 C27 H27 116(2) ?
C29 C28 C33 118.2(3) ?
C29 C28 P1 122.3(2) ?
C33 C28 P1 119.5(2) ?
C28 C29 C30 120.2(3) ?
C28 C29 H29 119.9 ?
C30 C29 H29 119.9 ?
C31 C30 C29 120.7(3) ?
C31 C30 H30 121(3) ?
C29 C30 H30 118(3) ?
C30 C31 C32 120.2(3) ?
C30 C31 H31 119(2) ?
C32 C31 H31 121(2) ?
C31 C32 C33 119.4(3) ?
C31 C32 H32 120.3 ?
C33 C32 H32 120.3 ?
C32 C33 C28 121.2(3) ?
C32 C33 H33 120(2) ?
C28 C33 H33 119(2) ?
C35 C34 C39 117.9(3) ?
C35 C34 P1 123.9(3) ?
C39 C34 P1 118.2(2) ?
C36 C35 C34 120.9(4) ?
C36 C35 H35 120(2) ?
C34 C35 H35 120(2) ?
C35 C36 C37 120.8(4) ?
C35 C36 H36 121(2) ?
C37 C36 H36 118(2) ?
C36 C37 C38 119.2(3) ?
C36 C37 H37 120(2) ?
C38 C37 H37 121(2) ?
C39 C38 C37 119.9(3) ?
C39 C38 H38 120.0 ?
C37 C38 H38 120.0 ?
C38 C39 C34 121.3(3) ?
C38 C39 H39 119.4 ?
C34 C39 H39 119.4 ?
Cl4 C50 Cl3 111.7(3) ?
Cl4 C50 H50A 109.3 ?
Cl3 C50 H50A 109.3 ?
Cl4 C50 H50B 109.3 ?
Cl3 C50 H50B 109.3 ?
H50A C50 H50B 107.9 ?

loop_
_geom_bond_atom_site_label_1
_geom_bond_atom_site_label_2
_geom_bond_distance
_geom_bond_publ_flag
S1A O1B 1.424(2) ?
S1A O1C 1.436(2) ?
S1A O1A 1.442(2) ?
S1A C1A 1.813(4) ?
C1A F1C 1.320(4) ?
C1A F1A 1.328(4) ?
C1A F1B 1.336(4) ?
Ru1 O2A 2.11(3) y
Ru1 N1 2.143(3) y
Ru1 N2 2.117(2) y
Ru1 N3 2.154(3) y
Ru1 C5 2.213(3) ?
Ru1 C4 2.229(3) ?
Ru1 P1 2.3332(8) y
Ru1 Cl1 2.4351(13) y
S2A O2B 1.424(16) ?
S2A O2C 1.428(16) ?
S2A O2A 1.453(16) ?
S2A C2A 1.821(17) ?
C2A F2C 1.321(18) ?
C2A F2A 1.328(18) ?
C2A F2B 1.342(19) ?
N1 C1 1.495(4) ?
N1 H1A 0.87(4) ?
N1 H1B 0.86(4) ?
N2 C16 1.469(4) ?
N2 H2A 0.9200 ?
N2 H2B 0.9200 ?
N3 C17 1.348(4) ?
N3 C21 1.352(4) ?
P1 C28 1.834(3) ?
P1 C34 1.843(3) ?
P1 C22 1.843(3) ?
C1 C7 1.507(4) ?
C1 C2 1.510(4) ?
C1 H1 1.0000 ?
C2 C11 1.384(4) ?
C2 C3 1.399(4) ?
C3 C8 1.404(4) ?
C3 C4 1.465(4) ?
C4 C5 1.390(4) ?
C4 H4 0.95(3) ?
C5 C6 1.478(4) ?
C5 H5 0.93(3) ?
C6 C12 1.387(4) ?
C6 C7 1.412(4) ?
C7 C15 1.387(4) ?
C8 C9 1.376(5) ?
C8 H8 0.89(3) ?
C9 C10 1.379(5) ?
C9 H9 0.95(3) ?
C10 C11 1.385(5) ?
C10 H10 0.9500 ?
C11 H11 0.92(3) ?
C12 C13 1.388(5) ?
C12 H12 0.88(3) ?
C13 C14 1.383(5) ?
C13 H13 0.9500 ?
C14 C15 1.380(5) ?
C14 H14 0.9500 ?
C15 H15 0.95(3) ?
C16 C17 1.481(5) ?
C16 H16A 0.95(3) ?
C16 H16B 0.99(3) ?
C17 C18 1.387(5) ?
C18 C19 1.374(5) ?
C18 H18 0.95(4) ?
C19 C20 1.369(6) ?
C19 H19 0.92(4) ?
C20 C21 1.380(5) ?
C20 H20 0.9500 ?
C21 H21 0.9500 ?
C22 C27 1.391(5) ?
C22 C23 1.395(5) ?
C23 C24 1.385(5) ?
C23 H23 0.92(3) ?
C24 C25 1.374(5) ?
C24 H24 0.92(4) ?
C25 C26 1.376(5) ?
C25 H25 0.93(4) ?
C26 C27 1.391(5) ?
C26 H26 0.9500 ?
C27 H27 0.88(3) ?
C28 C29 1.383(4) ?
C28 C33 1.393(4) ?
C29 C30 1.388(5) ?
C29 H29 0.9500 ?
C30 C31 1.362(5) ?
C30 H30 0.91(4) ?
C31 C32 1.375(5) ?
C31 H31 0.91(4) ?
C32 C33 1.383(5) ?
C32 H32 0.9500 ?
C33 H33 0.95(3) ?
C34 C35 1.389(5) ?
C34 C39 1.399(4) ?
C35 C36 1.372(5) ?
C35 H35 0.89(3) ?
C36 C37 1.386(5) ?
C36 H36 0.90(4) ?
C37 C38 1.388(5) ?
C37 H37 0.92(3) ?
C38 C39 1.376(4) ?
C38 H38 0.9500 ?
C39 H39 0.9500 ?
Cl3 C50 1.757(5) ?
Cl4 C50 1.724(5) ?
C50 H50A 0.9900 ?
C50 H50B 0.9900 ?
Ru1 ct1 2.109(3) y

loop_
_geom_torsion_atom_site_label_1
_geom_torsion_atom_site_label_2
_geom_torsion_atom_site_label_3
_geom_torsion_atom_site_label_4
_geom_torsion
O1B S1A C1A F1C -175.8(2)
O1C S1A C1A F1C 62.3(3)
O1A S1A C1A F1C -57.1(3)
O1B S1A C1A F1A -54.6(3)
O1C S1A C1A F1A -176.6(2)
O1A S1A C1A F1A 64.1(3)
O1B S1A C1A F1B 64.9(3)
O1C S1A C1A F1B -57.1(3)
O1A S1A C1A F1B -176.4(2)
O2B S2A O2A Ru1 100(2)
O2C S2A O2A Ru1 -40(3)
C2A S2A O2A Ru1 -151(2)
N2 Ru1 O2A S2A 130.7(18)
N1 Ru1 O2A S2A 23(2)
N3 Ru1 O2A S2A 107(2)
C5 Ru1 O2A S2A -68(3)
C4 Ru1 O2A S2A -63(2)
P1 Ru1 O2A S2A -157(3)
Cl1 Ru1 O2A S2A -16.1(9)
O2B S2A C2A F2C 52(2)
O2C S2A C2A F2C 176(2)
O2A S2A C2A F2C -65(2)
O2B S2A C2A F2A 176(2)
O2C S2A C2A F2A -60(2)
O2A S2A C2A F2A 59(2)
O2B S2A C2A F2B -69(2)
O2C S2A C2A F2B 56(2)
O2A S2A C2A F2B 175(2)
O2A Ru1 N1 C1 -112.7(8)
N2 Ru1 N1 C1 92.7(2)
N3 Ru1 N1 C1 168.4(3)
C5 Ru1 N1 C1 15.9(2)
C4 Ru1 N1 C1 -20.6(2)
Cl1 Ru1 N1 C1 -102.1(2)
O2A Ru1 N2 C16 1.0(16)
N1 Ru1 N2 C16 109.4(2)
N3 Ru1 N2 C16 24.9(2)
C5 Ru1 N2 C16 -164.1(2)
C4 Ru1 N2 C16 -164.2(2)
P1 Ru1 N2 C16 -67.0(2)
Cl1 Ru1 N2 C16 37.3(4)
O2A Ru1 N3 C17 157.4(7)
N2 Ru1 N3 C17 -11.9(2)
N1 Ru1 N3 C17 -104.9(2)
C5 Ru1 N3 C17 -30.4(3)
C4 Ru1 N3 C17 -150.5(4)
P1 Ru1 N3 C17 83.2(2)
Cl1 Ru1 N3 C17 171.4(2)
O2A Ru1 N3 C21 -26.0(7)
N2 Ru1 N3 C21 164.6(3)
N1 Ru1 N3 C21 71.7(3)
C5 Ru1 N3 C21 146.1(3)
C4 Ru1 N3 C21 26.1(6)
P1 Ru1 N3 C21 -100.2(2)
Cl1 Ru1 N3 C21 -12.1(2)
O2A Ru1 P1 C28 80.0(8)
N2 Ru1 P1 C28 -125.48(13)
N3 Ru1 P1 C28 158.37(13)
C5 Ru1 P1 C28 -47.89(14)
C4 Ru1 P1 C28 -11.41(14)
Cl1 Ru1 P1 C28 69.47(12)
O2A Ru1 P1 C34 -158.2(8)
N2 Ru1 P1 C34 -3.66(13)
N3 Ru1 P1 C34 -79.81(14)
C5 Ru1 P1 C34 73.93(14)
C4 Ru1 P1 C34 110.41(14)
Cl1 Ru1 P1 C34 -168.71(12)
O2A Ru1 P1 C22 -37.5(8)
N2 Ru1 P1 C22 116.98(13)
N3 Ru1 P1 C22 40.83(14)
C5 Ru1 P1 C22 -165.43(14)
C4 Ru1 P1 C22 -128.95(14)
Cl1 Ru1 P1 C22 -48.07(12)
Ru1 N1 C1 C7 -59.9(3)
Ru1 N1 C1 C2 62.7(3)
N1 C1 C2 C11 127.5(3)
C7 C1 C2 C11 -109.8(3)
N1 C1 C2 C3 -55.7(4)
C7 C1 C2 C3 67.1(4)
C11 C2 C3 C8 -0.9(5)
C1 C2 C3 C8 -177.8(3)
C11 C2 C3 C4 175.4(3)
C1 C2 C3 C4 -1.4(5)
C2 C3 C4 C5 -39.6(5)
C8 C3 C4 C5 136.8(3)
C2 C3 C4 Ru1 45.7(4)
C8 C3 C4 Ru1 -137.9(3)
O2A Ru1 C4 C5 -173.2(7)
N2 Ru1 C4 C5 0.2(2)
N1 Ru1 C4 C5 90.34(19)
N3 Ru1 C4 C5 135.9(4)
P1 Ru1 C4 C5 -97.96(17)
Cl1 Ru1 C4 C5 174.56(18)
O2A Ru1 C4 C3 67.1(7)
N2 Ru1 C4 C3 -119.5(2)
N1 Ru1 C4 C3 -29.4(2)
N3 Ru1 C4 C3 16.2(6)
C5 Ru1 C4 C3 -119.7(3)
P1 Ru1 C4 C3 142.3(2)
Cl1 Ru1 C4 C3 54.9(2)
C3 C4 C5 C6 1.2(5)
Ru1 C4 C5 C6 -110.2(3)
C3 C4 C5 Ru1 111.3(3)
O2A Ru1 C5 C4 8.7(9)
N2 Ru1 C5 C4 -179.77(19)
N1 Ru1 C5 C4 -87.34(19)
N3 Ru1 C5 C4 -161.4(2)
P1 Ru1 C5 C4 86.16(17)
Cl1 Ru1 C5 C4 -6.0(2)
O2A Ru1 C5 C6 129.6(9)
N2 Ru1 C5 C6 -58.9(2)
N1 Ru1 C5 C6 33.5(2)
N3 Ru1 C5 C6 -40.5(4)
C4 Ru1 C5 C6 120.9(3)
P1 Ru1 C5 C6 -153.0(2)
Cl1 Ru1 C5 C6 114.8(2)
C4 C5 C6 C12 -138.2(3)
Ru1 C5 C6 C12 135.7(2)
C4 C5 C6 C7 39.5(4)
Ru1 C5 C6 C7 -46.6(4)
C12 C6 C7 C15 -1.3(4)
C5 C6 C7 C15 -179.0(3)
C12 C6 C7 C1 176.0(3)
C5 C6 C7 C1 -1.7(4)
N1 C1 C7 C15 -124.2(3)
C2 C1 C7 C15 112.7(3)
N1 C1 C7 C6 58.4(3)
C2 C1 C7 C6 -64.6(3)
C2 C3 C8 C9 1.9(5)
C4 C3 C8 C9 -174.7(3)
C3 C8 C9 C10 -1.2(5)
C8 C9 C10 C11 -0.5(5)
C3 C2 C11 C10 -0.7(5)
C1 C2 C11 C10 176.1(3)
C9 C10 C11 C2 1.5(5)
C7 C6 C12 C13 -1.1(4)
C5 C6 C12 C13 176.7(3)
C6 C12 C13 C14 2.5(5)
C12 C13 C14 C15 -1.4(5)
C13 C14 C15 C7 -1.1(5)
C6 C7 C15 C14 2.5(5)
C1 C7 C15 C14 -174.9(3)
Ru1 N2 C16 C17 -33.6(3)
C21 N3 C17 C18 2.3(4)
Ru1 N3 C17 C18 179.1(2)
C21 N3 C17 C16 179.8(3)
Ru1 N3 C17 C16 -3.3(3)
N2 C16 C17 N3 23.9(4)
N2 C16 C17 C18 -158.6(3)
N3 C17 C18 C19 -0.3(5)
C16 C17 C18 C19 -177.7(3)
C17 C18 C19 C20 -1.4(5)
C18 C19 C20 C21 1.0(6)
C17 N3 C21 C20 -2.7(5)
Ru1 N3 C21 C20 -179.2(2)
C19 C20 C21 N3 1.0(5)
C28 P1 C22 C27 167.8(3)
C34 P1 C22 C27 63.0(3)
Ru1 P1 C22 C27 -65.8(3)
C28 P1 C22 C23 -14.1(3)
C34 P1 C22 C23 -118.9(3)
Ru1 P1 C22 C23 112.2(3)
C27 C22 C23 C24 -0.4(5)
P1 C22 C23 C24 -178.5(3)
C22 C23 C24 C25 -0.4(5)
C23 C24 C25 C26 0.3(5)
C24 C25 C26 C27 0.5(5)
C23 C22 C27 C26 1.2(5)
P1 C22 C27 C26 179.3(3)
C25 C26 C27 C22 -1.3(5)
C34 P1 C28 C29 5.2(3)
C22 P1 C28 C29 -101.0(3)
Ru1 P1 C28 C29 135.3(2)
C34 P1 C28 C33 -175.2(3)
C22 P1 C28 C33 78.7(3)
Ru1 P1 C28 C33 -45.0(3)
C33 C28 C29 C30 1.1(5)
P1 C28 C29 C30 -179.2(3)
C28 C29 C30 C31 0.9(6)
C29 C30 C31 C32 -1.5(6)
C30 C31 C32 C33 0.0(6)
C31 C32 C33 C28 2.0(5)
C29 C28 C33 C32 -2.5(5)
P1 C28 C33 C32 177.8(3)
C28 P1 C34 C35 -104.2(3)
C22 P1 C34 C35 0.7(3)
Ru1 P1 C34 C35 126.4(2)
C28 P1 C34 C39 74.2(2)
C22 P1 C34 C39 179.0(2)
Ru1 P1 C34 C39 -55.3(3)
C39 C34 C35 C36 0.5(5)
P1 C34 C35 C36 178.8(3)
C34 C35 C36 C37 -0.7(5)
C35 C36 C37 C38 0.5(5)
C36 C37 C38 C39 -0.2(5)
C37 C38 C39 C34 -0.1(5)
C35 C34 C39 C38 -0.1(4)
P1 C34 C39 C38 -178.5(2)
